data_1518840
loop_
_publ_author_name
'Sietzen, Malte'
'Batke, Sonja'
'Merz, Lukas'
'Wadepohl, Hubert'
'Ballmann, Joachim'

_publ_section_title
;
 Phospha Derivatives of Tris(2-aminoethyl)amine (tren) and
 Tris(3-aminopropyl)amine (trpn): Synthesis and Complexation Studies with
 Group 4 Metals
;
_journal_issue 6
_journal_name_full Organometallics
_journal_page_first 1118
_journal_paper_doi 10.1021/acs.organomet.5b00065
_journal_volume 34
_journal_year 2015
_chemical_formula_moiety 'C29 H39 N4 P Ti'
_chemical_formula_sum 'C29 H39 N4 P Ti'
_chemical_formula_weight 522.51
_chemical_properties_physical air-sensitive
_space_group_crystal_system triclinic
_space_group_IT_number 2
_space_group_name_Hall '-P 1'
_space_group_name_H-M_alt 'P -1'
_symmetry_cell_setting triclinic
_symmetry_Int_Tables_number 2
_symmetry_space_group_name_Hall '-P 1'
_symmetry_space_group_name_H-M 'P -1'
_atom_sites_solution_hydrogens mixed
_atom_sites_solution_primary iterative
_atom_sites_solution_secondary difmap
_audit_block_code ba_jb9
_audit_creation_date
;
'Tue Apr 23 12:03:56 2013'
;
_audit_update_record 'Tue Apr 23 12:08:07 CEST 2013'
_cell_angle_alpha 81.9190(17)
_cell_angle_beta 81.3926(18)
_cell_angle_gamma 70.9432(19)
_cell_formula_units_Z 2
_cell_length_a 8.48075(19)
_cell_length_b 12.3163(2)
_cell_length_c 13.7435(3)
_cell_measurement_reflns_used 35299
_cell_measurement_temperature 110(1)
_cell_measurement_theta_max 70.5970
_cell_measurement_theta_min 3.8120
_cell_volume 1335.10(5)
_computing_cell_refinement
;
CrysAlisPro, Agilent Technologies,
Version 1.171.36.28 (release 01-02-2013 CrysAlis171 .NET)
(compiled Feb  1 2013,16:14:44)
;
_computing_data_collection
;
CrysAlisPro, Agilent Technologies,
Version 1.171.36.28 (release 01-02-2013 CrysAlis171 .NET)
(compiled Feb  1 2013,16:14:44)
;
_computing_data_reduction
;
CrysAlisPro, Agilent Technologies,
Version 1.171.36.28 (release 01-02-2013 CrysAlis171 .NET)
(compiled Feb  1 2013,16:14:44)
;
_computing_molecular_graphics
;
O. V. Dolomanov, L. J. Bourhis, R. J. Gildea, J. A. K. Howard and H. Puschmann,
OLEX2: a complete structure solution, refinement and analysis program.
J. Appl. Cryst. (2009). 42, 339-341.
;
_computing_publication_material 'encif (Wadepohl, 2009-13); encifer 1.4 (CCDC, 2011)'
_computing_structure_refinement 'SHELXL-2013 (Sheldrick, 2013)'
_computing_structure_solution 'SUPERFLIP (Palatinus, 2007-2009)'
_diffrn_ambient_temperature 110(1)
_diffrn_detector 'CCD plate'
_diffrn_detector_area_resol_mean 7.9621
_diffrn_detector_type 'Agilent EOS'
_diffrn_measured_fraction_theta_full 0.983
_diffrn_measured_fraction_theta_max 0.973
_diffrn_measurement_details
;
  1 omega  -69.00  -21.00   1.0000    2.0000
omega____ theta____ kappa____ phi______ frames
    -        0.0000  -57.0000 -180.0000 48

  2 omega  -11.00   20.00   1.0000    2.0000
omega____ theta____ kappa____ phi______ frames
    -        0.0000  -57.0000 -180.0000 31

  3 omega  -69.00   21.00   1.0000    2.0000
omega____ theta____ kappa____ phi______ frames
    -        0.0000  -19.0000   60.0000 90

  4 omega   34.00   65.00   1.0000    5.0000
omega____ theta____ kappa____ phi______ frames
    -       -3.5000   57.0000 -150.0000 31

  5 omega   18.00   65.00   1.0000    5.0000
omega____ theta____ kappa____ phi______ frames
    -       -3.5000   57.0000  -30.0000 47

  6 omega  -17.00   10.00   1.0000    5.0000
omega____ theta____ kappa____ phi______ frames
    -       -3.5000   57.0000  -30.0000 27

  7 omega  -22.00   31.00   1.0000    5.0000
omega____ theta____ kappa____ phi______ frames
    -       -3.5000   57.0000 -150.0000 53

  8 omega   -9.00   40.00   1.0000    2.0000
omega____ theta____ kappa____ phi______ frames
    -       18.0000   80.0000  125.2567 49

  9 omega    7.00   32.00   1.0000    5.0000
omega____ theta____ kappa____ phi______ frames
    -       38.0000   78.0000   65.7161 25

 10 omega    6.00   31.00   1.0000    5.0000
omega____ theta____ kappa____ phi______ frames
    -       38.0000   80.0000 -145.1327 25

 11 omega   10.00   35.00   1.0000    5.0000
omega____ theta____ kappa____ phi______ frames
    -       42.0000   80.0000  -24.8646 25

 12 omega   11.00   36.00   1.0000    5.0000
omega____ theta____ kappa____ phi______ frames
    -       42.0000   79.0000  126.5212 25

 13 omega   15.00   42.00   1.0000    5.0000
omega____ theta____ kappa____ phi______ frames
    -       42.0000   77.0000  172.6813 27

 14 omega   11.00   36.00   1.0000    5.0000
omega____ theta____ kappa____ phi______ frames
    -       42.0000   79.0000  -72.8887 25

 15 omega   15.00   40.00   1.0000    5.0000
omega____ theta____ kappa____ phi______ frames
    -       46.0000   78.0000 -166.3414 25

 16 omega   18.00   45.00   1.0000    5.0000
omega____ theta____ kappa____ phi______ frames
    -       46.0000   77.0000   77.1336 27

 17 omega   15.00   40.00   1.0000    5.0000
omega____ theta____ kappa____ phi______ frames
    -       46.0000   79.0000 -121.2502 25

 18 omega   24.00   49.00   1.0000    5.0000
omega____ theta____ kappa____ phi______ frames
    -       50.0000   77.0000  -38.6373 25

 19 omega   19.00   44.00   1.0000    5.0000
omega____ theta____ kappa____ phi______ frames
    -       50.0000   78.0000   90.0959 25

 20 omega   19.00   46.00   1.0000    5.0000
omega____ theta____ kappa____ phi______ frames
    -       50.0000   78.0000  123.4662 27

 21 omega   20.00   47.00   1.0000    5.0000
omega____ theta____ kappa____ phi______ frames
    -       50.0000   77.0000   19.9761 27

 22 omega   20.00   55.00   1.0000    5.0000
omega____ theta____ kappa____ phi______ frames
    -       50.0000   77.0000  160.9291 35

 23 omega   19.00   48.00   1.0000    5.0000
omega____ theta____ kappa____ phi______ frames
    -       54.0000  -77.0000 -180.0000 29

 24 omega   30.00   56.00   1.0000    5.0000
omega____ theta____ kappa____ phi______ frames
    -       58.0000   73.0000   44.9127 26

 25 omega  103.00  128.00   1.0000    5.0000
omega____ theta____ kappa____ phi______ frames
    -       58.0000   75.0000  -19.9968 25

 26 omega   30.00   59.00   1.0000    5.0000
omega____ theta____ kappa____ phi______ frames
    -       58.0000   75.0000  140.8980 29

 27 omega   29.00   56.00   1.0000    5.0000
omega____ theta____ kappa____ phi______ frames
    -       58.0000   76.0000  -68.4981 27

 28 omega   29.00   60.00   1.0000    5.0000
omega____ theta____ kappa____ phi______ frames
    -       58.0000   77.0000 -167.7320 31

 29 omega   30.00   55.00   1.0000    5.0000
omega____ theta____ kappa____ phi______ frames
    -       58.0000   75.0000  -19.9968 25

 30 omega   40.00   67.00   1.0000    5.0000
omega____ theta____ kappa____ phi______ frames
    -       58.0000   64.0000 -136.2514 27

 31 omega   78.00  105.00   1.0000    5.0000
omega____ theta____ kappa____ phi______ frames
    -       58.0000   64.0000 -136.2514 27

 32 omega   35.00   62.00   1.0000    5.0000
omega____ theta____ kappa____ phi______ frames
    -       58.0000   77.0000  -52.8667 27

 33 omega   84.00  132.00   1.0000    5.0000
omega____ theta____ kappa____ phi______ frames
    -       62.0000   75.0000   94.1406 48

 34 omega   38.00   63.00   1.0000    5.0000
omega____ theta____ kappa____ phi______ frames
    -       62.0000   76.0000 -176.8047 25

 35 omega   34.00   68.00   1.0000    5.0000
omega____ theta____ kappa____ phi______ frames
    -       62.0000   75.0000   94.1406 34

 36 omega   33.00   60.00   1.0000    5.0000
omega____ theta____ kappa____ phi______ frames
    -       62.0000   77.0000  154.5957 27

 37 omega  110.00  135.00   1.0000    5.0000
omega____ theta____ kappa____ phi______ frames
    -       66.0000   71.0000   -0.1302 25

 38 omega   40.00   67.00   1.0000    5.0000
omega____ theta____ kappa____ phi______ frames
    -       66.0000   71.0000   -0.1302 27

 39 omega   36.00   63.00   1.0000    5.0000
omega____ theta____ kappa____ phi______ frames
    -       66.0000   77.0000  -74.4438 27

 40 omega   88.00  132.00   1.0000    5.0000
omega____ theta____ kappa____ phi______ frames
    -       66.0000   77.0000  -74.4438 44

 41 omega   46.00   74.00   1.0000    5.0000
omega____ theta____ kappa____ phi______ frames
    -       66.0000   58.0000  157.9099 28

 42 omega   45.00   70.00   1.0000    5.0000
omega____ theta____ kappa____ phi______ frames
    -       66.0000   51.0000 -130.5233 25

 43 omega   57.00  123.00   1.0000    5.0000
omega____ theta____ kappa____ phi______ frames
    -       66.0000   62.0000   27.9191 66

 44 omega   -4.00   82.00   1.0000    5.0000
omega____ theta____ kappa____ phi______ frames
    -       66.0000  -78.0000 -111.2104 86

 45 omega   38.00   72.00   1.0000    5.0000
omega____ theta____ kappa____ phi______ frames
    -       66.0000   73.0000   63.7034 34

 46 omega   -5.00   95.00   1.0000    5.0000
omega____ theta____ kappa____ phi______ frames
    -       66.0000  -80.0000    7.4365 100

 47 omega   48.00  112.00   1.0000    5.0000
omega____ theta____ kappa____ phi______ frames
    -       70.0000   64.0000   57.3955 64

 48 omega   49.00   75.00   1.0000    5.0000
omega____ theta____ kappa____ phi______ frames
    -       70.0000   56.0000 -142.7659 26

 49 omega  114.00  139.00   1.0000    5.0000
omega____ theta____ kappa____ phi______ frames
    -       70.0000   70.0000  -22.2994 25

 50 omega   45.00   73.00   1.0000    5.0000
omega____ theta____ kappa____ phi______ frames
    -       70.0000   70.0000  -22.2994 28

 51 omega  115.00  140.00   1.0000    5.0000
omega____ theta____ kappa____ phi______ frames
    -       70.0000   77.0000  -58.3987 25

 52 omega   40.00   67.00   1.0000    5.0000
omega____ theta____ kappa____ phi______ frames
    -       70.0000   77.0000  -58.3987 27

 53 omega   42.00   76.00   1.0000    5.0000
omega____ theta____ kappa____ phi______ frames
    -       70.0000   75.0000  153.2555 34

 54 omega   48.00  138.00   1.0000    5.0000
omega____ theta____ kappa____ phi______ frames
    -       70.0000   61.0000 -113.8888 90

 55 omega   71.00   98.00   1.0000    5.0000
omega____ theta____ kappa____ phi______ frames
    -       74.0000   45.0000   77.0672 27

 56 omega   87.00  121.00   1.0000    5.0000
omega____ theta____ kappa____ phi______ frames
    -       74.0000   56.0000   11.4911 34

 57 omega   54.00   82.00   1.0000    5.0000
omega____ theta____ kappa____ phi______ frames
    -       74.0000   56.0000   11.4911 28

 58 omega   50.00  121.00   1.0000    5.0000
omega____ theta____ kappa____ phi______ frames
    -       78.0000   75.0000  138.5129 71

 59 omega   57.00  137.00   1.0000    5.0000
omega____ theta____ kappa____ phi______ frames
    -       78.0000   51.0000 -145.5410 80

 60 omega   57.00   90.00   1.0000    5.0000
omega____ theta____ kappa____ phi______ frames
    -       78.0000   50.0000   51.0027 33

 61 omega   59.00   86.00   1.0000   10.0000
omega____ theta____ kappa____ phi______ frames
    -       82.0000   46.0000  -63.5300 27

 62 omega   56.00   91.00   1.0000   10.0000
omega____ theta____ kappa____ phi______ frames
    -       82.0000   71.0000  -70.2765 35

 63 omega   16.00   96.00   1.0000   10.0000
omega____ theta____ kappa____ phi______ frames
    -       86.0000  -79.0000  109.6150 80

 64 omega   62.00   96.00   1.0000   10.0000
omega____ theta____ kappa____ phi______ frames
    -       90.0000   74.0000  109.0048 34

 65 omega   68.00  103.00   1.0000   10.0000
omega____ theta____ kappa____ phi______ frames
    -       90.0000   45.0000   92.1766 35

 66 omega   74.00  101.00   1.0000   10.0000
omega____ theta____ kappa____ phi______ frames
    -       94.0000   43.0000  -82.4576 27

 67 omega   82.00  171.00   1.0000   10.0000
omega____ theta____ kappa____ phi______ frames
    -      102.0000   58.0000  -19.7429 89

 68 omega   86.00  111.00   1.0000   10.0000
omega____ theta____ kappa____ phi______ frames
    -      108.0000   64.0000 -180.0000 25

 69 omega   48.00  133.00   1.0000   10.0000
omega____ theta____ kappa____ phi______ frames
    -      108.0000  -80.0000  121.3772 85

 70 omega   83.00  114.00   1.0000   10.0000
omega____ theta____ kappa____ phi______ frames
    -      108.0000   38.0000   60.0000 31

 71 omega   84.00  112.00   1.0000   10.0000
omega____ theta____ kappa____ phi______ frames
    -      108.0000   38.0000    0.0000 28

 72 omega  115.00  153.00   1.0000   10.0000
omega____ theta____ kappa____ phi______ frames
    -      108.0000   38.0000 -150.0000 38

 73 omega   83.00  112.00   1.0000   10.0000
omega____ theta____ kappa____ phi______ frames
    -      108.0000   38.0000 -150.0000 29

 74 omega   72.00  139.00   1.0000   10.0000
omega____ theta____ kappa____ phi______ frames
    -      108.0000  -79.0000  -73.0175 67

 75 omega   85.00  115.00   1.0000   10.0000
omega____ theta____ kappa____ phi______ frames
    -      108.0000   64.0000   60.0000 30

 76 omega   85.00  146.00   1.0000   10.0000
omega____ theta____ kappa____ phi______ frames
    -      108.0000   64.0000 -150.0000 61

 77 omega   37.00   64.00   1.0000   10.0000
omega____ theta____ kappa____ phi______ frames
    -      108.0000  -79.0000  -73.0175 27

 78 omega   82.00  109.00   1.0000   10.0000
omega____ theta____ kappa____ phi______ frames
    -      108.0000   38.0000 -180.0000 27

 79 omega   46.00   92.00   1.0000   10.0000
omega____ theta____ kappa____ phi______ frames
    -      108.0000  -77.0000 -180.0000 46

 80 omega   37.00  112.00   1.0000   10.0000
omega____ theta____ kappa____ phi______ frames
    -      108.0000  -79.0000 -134.8696 75

 81 omega   86.00  113.00   1.0000   10.0000
omega____ theta____ kappa____ phi______ frames
    -      108.0000   64.0000  150.0000 27

 82 omega   83.00  110.00   1.0000   10.0000
omega____ theta____ kappa____ phi______ frames
    -      108.0000   38.0000 -120.0000 27

 83 omega   79.00  104.00   1.0000   10.0000
omega____ theta____ kappa____ phi______ frames
    -      108.0000   77.0000  -90.0000 25

 84 omega  133.00  161.00   1.0000   10.0000
omega____ theta____ kappa____ phi______ frames
    -      108.0000   77.0000   60.0000 28

 85 omega   78.00  105.00   1.0000   10.0000
omega____ theta____ kappa____ phi______ frames
    -      108.0000   77.0000   60.0000 27

 86 omega   79.00  106.00   1.0000   10.0000
omega____ theta____ kappa____ phi______ frames
    -      108.0000   77.0000    0.0000 27

 87 omega  112.00  176.00   1.0000   10.0000
omega____ theta____ kappa____ phi______ frames
    -      108.0000   77.0000   30.0000 64

 88 omega   80.00  107.00   1.0000   10.0000
omega____ theta____ kappa____ phi______ frames
    -      108.0000   77.0000   30.0000 27

 89 omega  111.00  178.00   1.0000   10.0000
omega____ theta____ kappa____ phi______ frames
    -      108.0000   77.0000  -60.0000 67

 90 omega   78.00  104.00   1.0000   10.0000
omega____ theta____ kappa____ phi______ frames
    -      108.0000   77.0000  -60.0000 26

 91 omega  150.00  177.00   1.0000   10.0000
omega____ theta____ kappa____ phi______ frames
    -      108.0000   77.0000 -120.0000 27

 92 omega  110.00  149.00   1.0000   10.0000
omega____ theta____ kappa____ phi______ frames
    -      108.0000   77.0000 -120.0000 39

 93 omega   78.00  104.00   1.0000   10.0000
omega____ theta____ kappa____ phi______ frames
    -      108.0000   77.0000 -120.0000 26

 94 omega  140.00  178.00   1.0000   10.0000
omega____ theta____ kappa____ phi______ frames
    -      108.0000   77.0000 -180.0000 38

 95 omega   78.00  104.00   1.0000   10.0000
omega____ theta____ kappa____ phi______ frames
    -      108.0000   77.0000 -180.0000 26

 96 omega   78.00  104.00   1.0000   10.0000
omega____ theta____ kappa____ phi______ frames
    -      108.0000   77.0000  -30.0000 26

 97 omega  140.00  176.00   1.0000   10.0000
omega____ theta____ kappa____ phi______ frames
    -      108.0000   77.0000   90.0000 36

 98 omega   84.00  111.00   1.0000   10.0000
omega____ theta____ kappa____ phi______ frames
    -      108.0000   77.0000   90.0000 27

 99 omega   85.00  175.00   1.0000   10.0000
omega____ theta____ kappa____ phi______ frames
    -      108.0000   64.0000  -90.0000 90

100 omega   71.00  117.00   1.0000   10.0000
omega____ theta____ kappa____ phi______ frames
    -      108.0000  -79.0000   52.4021 46

101 omega   79.00  177.00   1.0000   10.0000
omega____ theta____ kappa____ phi______ frames
    -      108.0000   77.0000 -150.0000 98

102 omega  111.00  177.00   1.0000   10.0000
omega____ theta____ kappa____ phi______ frames
    -      108.0000   77.0000  150.0000 66

103 omega   79.00  104.00   1.0000   10.0000
omega____ theta____ kappa____ phi______ frames
    -      108.0000   77.0000  150.0000 25

104 omega   86.00  170.00   1.0000   10.0000
omega____ theta____ kappa____ phi______ frames
    -      108.0000   64.0000    0.0000 84

105 omega   85.00  152.00   1.0000   10.0000
omega____ theta____ kappa____ phi______ frames
    -      108.0000   64.0000   90.0000 67

106 omega   94.00  121.00   1.0000   10.0000
omega____ theta____ kappa____ phi______ frames
    -      108.0000   49.0000  -30.0000 27

107 omega   67.00  103.00   1.0000   10.0000
omega____ theta____ kappa____ phi______ frames
    -      108.0000  -80.0000    3.8790 36

108 omega   92.00  141.00   1.0000   10.0000
omega____ theta____ kappa____ phi______ frames
    -      108.0000   50.0000   90.0000 49

109 omega   79.00  175.00   1.0000   10.0000
omega____ theta____ kappa____ phi______ frames
    -      108.0000   77.0000  120.0000 96

110 omega   85.00  122.00   1.0000   10.0000
omega____ theta____ kappa____ phi______ frames
    -      108.0000   38.0000   30.0000 37

111 omega   85.00  115.00   1.0000   10.0000
omega____ theta____ kappa____ phi______ frames
    -      108.0000   64.0000  -60.0000 30

112 omega   87.00  119.00   1.0000   10.0000
omega____ theta____ kappa____ phi______ frames
    -      108.0000   64.0000   30.0000 32

113 omega  -21.00   69.00   1.0000    2.0000
omega____ theta____ kappa____ phi______ frames
    -        0.0000   57.0000  -30.0000 90

114 omega  -25.00   65.00   1.0000    5.0000
omega____ theta____ kappa____ phi______ frames
    -       -3.5000   57.0000 -180.0000 90

115 omega   -8.00   92.00   1.0000    2.0000
omega____ theta____ kappa____ phi______ frames
    -       22.0000   77.0000 -132.2760 100

116 omega   -5.00   91.00   1.0000    2.0000
omega____ theta____ kappa____ phi______ frames
    -       22.0000   71.0000 -178.2976 96

117 omega    3.00   97.00   1.0000    2.0000
omega____ theta____ kappa____ phi______ frames
    -       26.0000   46.0000  114.6819 94

118 omega   11.00   47.00   1.0000    5.0000
omega____ theta____ kappa____ phi______ frames
    -       42.0000   79.0000  126.5212 36

119 omega   15.00   49.00   1.0000    5.0000
omega____ theta____ kappa____ phi______ frames
    -       46.0000   78.0000 -166.3414 34

120 omega   19.00   49.00   1.0000    5.0000
omega____ theta____ kappa____ phi______ frames
    -       50.0000   78.0000  123.4662 30

121 omega   19.00   49.00   1.0000    5.0000
omega____ theta____ kappa____ phi______ frames
    -       50.0000   78.0000   90.0959 30

122 omega  -19.00  127.00   1.0000    5.0000
omega____ theta____ kappa____ phi______ frames
    -       54.0000    0.0000  240.0000 146

123 omega  -19.00  127.00   1.0000    5.0000
omega____ theta____ kappa____ phi______ frames
    -       54.0000    0.0000    0.0000 146

124 omega  -19.00  127.00   1.0000    5.0000
omega____ theta____ kappa____ phi______ frames
    -       54.0000    0.0000  120.0000 146

125 omega   29.00  128.00   1.0000    5.0000
omega____ theta____ kappa____ phi______ frames
    -       58.0000   76.0000  -68.4981 99

126 omega   28.00  128.00   1.0000    5.0000
omega____ theta____ kappa____ phi______ frames
    -       58.0000   77.0000 -167.7320 100

127 omega   30.00  127.00   1.0000    5.0000
omega____ theta____ kappa____ phi______ frames
    -       58.0000   73.0000   44.9127 97

128 omega   28.00  128.00   1.0000    5.0000
omega____ theta____ kappa____ phi______ frames
    -       58.0000   77.0000  -52.8667 100

129 omega   29.00  128.00   1.0000    5.0000
omega____ theta____ kappa____ phi______ frames
    -       58.0000   75.0000  140.8980 99

130 omega   32.00  132.00   1.0000    5.0000
omega____ theta____ kappa____ phi______ frames
    -       62.0000   77.0000  154.5957 100

131 omega   33.00  132.00   1.0000    5.0000
omega____ theta____ kappa____ phi______ frames
    -       62.0000   76.0000 -176.8047 99

132 omega   33.00  132.00   1.0000    5.0000
omega____ theta____ kappa____ phi______ frames
    -       62.0000   75.0000   94.1406 99

133 omega   44.00  134.00   1.0000    5.0000
omega____ theta____ kappa____ phi______ frames
    -       66.0000   62.0000   27.9191 90

134 omega   38.00  135.00   1.0000    5.0000
omega____ theta____ kappa____ phi______ frames
    -       66.0000   73.0000   63.7034 97

135 omega   45.00  135.00   1.0000    5.0000
omega____ theta____ kappa____ phi______ frames
    -       66.0000   58.0000  157.9099 90

136 omega   39.00  135.00   1.0000    5.0000
omega____ theta____ kappa____ phi______ frames
    -       66.0000   71.0000   -0.1302 96

137 omega   36.00  136.00   1.0000    5.0000
omega____ theta____ kappa____ phi______ frames
    -       66.0000   77.0000  -74.4438 100

138 omega   -4.00   97.00   1.0000    5.0000
omega____ theta____ kappa____ phi______ frames
    -       66.0000  -78.0000 -111.2104 101

139 omega   44.00  136.00   1.0000    5.0000
omega____ theta____ kappa____ phi______ frames
    -       66.0000   51.0000 -130.5233 92

140 omega   -5.00   98.00   1.0000    5.0000
omega____ theta____ kappa____ phi______ frames
    -       66.0000  -80.0000    7.4365 103

141 omega   41.00  140.00   1.0000    5.0000
omega____ theta____ kappa____ phi______ frames
    -       70.0000   75.0000  153.2555 99

142 omega   49.00  139.00   1.0000    5.0000
omega____ theta____ kappa____ phi______ frames
    -       70.0000   56.0000 -142.7659 90

143 omega   48.00  138.00   1.0000    5.0000
omega____ theta____ kappa____ phi______ frames
    -       70.0000   61.0000 -113.8888 90

144 omega   44.00  139.00   1.0000    5.0000
omega____ theta____ kappa____ phi______ frames
    -       70.0000   70.0000  -22.2994 95

145 omega   40.00  140.00   1.0000    5.0000
omega____ theta____ kappa____ phi______ frames
    -       70.0000   77.0000  -58.3987 100

146 omega   47.00  137.00   1.0000    5.0000
omega____ theta____ kappa____ phi______ frames
    -       70.0000   64.0000   57.3955 90

147 omega   47.00  147.00   1.0000    5.0000
omega____ theta____ kappa____ phi______ frames
    -       74.0000   33.0000 -154.1062 100

148 omega   51.00  145.00   1.0000    5.0000
omega____ theta____ kappa____ phi______ frames
    -       74.0000   45.0000   77.0672 94

149 omega   53.00  143.00   1.0000    5.0000
omega____ theta____ kappa____ phi______ frames
    -       74.0000   56.0000   11.4911 90

150 omega   56.00  148.00   1.0000    5.0000
omega____ theta____ kappa____ phi______ frames
    -       78.0000   50.0000   51.0027 92

151 omega   49.00  148.00   1.0000    5.0000
omega____ theta____ kappa____ phi______ frames
    -       78.0000   75.0000  138.5129 99

152 omega   56.00  148.00   1.0000    5.0000
omega____ theta____ kappa____ phi______ frames
    -       78.0000   51.0000 -145.5410 92

153 omega   15.00  117.00   1.0000   10.0000
omega____ theta____ kappa____ phi______ frames
    -       86.0000  -79.0000  109.6150 102

154 omega   86.00  168.00   1.0000   10.0000
omega____ theta____ kappa____ phi______ frames
    -      108.0000   50.0000   60.0000 82

155 omega   78.00  178.00   1.0000   10.0000
omega____ theta____ kappa____ phi______ frames
    -      108.0000   77.0000 -150.0000 100

156 omega   36.00   93.00   1.0000   10.0000
omega____ theta____ kappa____ phi______ frames
    -      108.0000  -38.0000  -30.0000 57

157 omega   82.00  178.00   1.0000   10.0000
omega____ theta____ kappa____ phi______ frames
    -      108.0000   38.0000  -60.0000 96

158 omega   35.00   94.00   1.0000   10.0000
omega____ theta____ kappa____ phi______ frames
    -      108.0000  -25.0000  150.0000 59

159 omega   37.00  139.00   1.0000   10.0000
omega____ theta____ kappa____ phi______ frames
    -      108.0000  -79.0000 -134.8696 102

160 omega   82.00  178.00   1.0000   10.0000
omega____ theta____ kappa____ phi______ frames
    -      108.0000   38.0000  150.0000 96

161 omega   37.00  139.00   1.0000   10.0000
omega____ theta____ kappa____ phi______ frames
    -      108.0000  -79.0000   52.4021 102

162 omega   35.00   94.00   1.0000   10.0000
omega____ theta____ kappa____ phi______ frames
    -      108.0000  -25.0000 -150.0000 59

163 omega   38.00  104.00   1.0000   10.0000
omega____ theta____ kappa____ phi______ frames
    -      108.0000  -50.0000  150.0000 66

164 omega   35.00   94.00   1.0000   10.0000
omega____ theta____ kappa____ phi______ frames
    -      108.0000  -25.0000    0.0000 59

165 omega   36.00   93.00   1.0000   10.0000
omega____ theta____ kappa____ phi______ frames
    -      108.0000  -38.0000  -90.0000 57

166 omega   35.00   94.00   1.0000   10.0000
omega____ theta____ kappa____ phi______ frames
    -      108.0000  -25.0000   60.0000 59

;
_diffrn_measurement_device '\k-geometry diffractometer'
_diffrn_measurement_device_type 'Agilent SuperNova, Dual, Cu at zero, Eos'
_diffrn_measurement_method '\w scans'
_diffrn_measurement_specimen_support 'polyimid foil'
_diffrn_orient_matrix_UB_11 -0.1612284000
_diffrn_orient_matrix_UB_12 -0.0350800000
_diffrn_orient_matrix_UB_13 0.0163162000
_diffrn_orient_matrix_UB_21 0.0874701000
_diffrn_orient_matrix_UB_22 -0.1084612000
_diffrn_orient_matrix_UB_23 0.0660948000
_diffrn_orient_matrix_UB_31 -0.0612362000
_diffrn_orient_matrix_UB_32 0.0684741000
_diffrn_orient_matrix_UB_33 0.0913413000
_diffrn_radiation_monochromator mirror
_diffrn_radiation_probe x-ray
_diffrn_radiation_type 'Cu K\a'
_diffrn_radiation_wavelength 1.5418
_diffrn_reflns_av_R_equivalents 0.0375
_diffrn_reflns_av_unetI/netI 0.0160
_diffrn_reflns_Laue_measured_fraction_full 0.983
_diffrn_reflns_Laue_measured_fraction_max 0.973
_diffrn_reflns_limit_h_max 10
_diffrn_reflns_limit_h_min -10
_diffrn_reflns_limit_k_max 15
_diffrn_reflns_limit_k_min -15
_diffrn_reflns_limit_l_max 16
_diffrn_reflns_limit_l_min -16
_diffrn_reflns_number 56268
_diffrn_reflns_point_group_measured_fraction_full 0.983
_diffrn_reflns_point_group_measured_fraction_max 0.973
_diffrn_reflns_theta_full 67.684
_diffrn_reflns_theta_max 70.809
_diffrn_reflns_theta_min 3.816
_diffrn_source 'microfocus X-Ray tube'
_diffrn_source_type 'Agilent SuperNova (Cu) X-ray Source'
_exptl_absorpt_coefficient_mu 3.461
_exptl_absorpt_correction_T_max 0.800
_exptl_absorpt_correction_T_min 0.661
_exptl_absorpt_correction_type gaussian
_exptl_absorpt_process_details
;
CrysAlisPro, Agilent Technologies,
Version 1.171.36.28 (release 01-02-2013 CrysAlis171 .NET)
(compiled Feb  1 2013,16:14:44)
Numerical absorption correction based on gaussian integration over
            a multifaceted crystal model
;
_exptl_crystal_colour red
_exptl_crystal_density_diffrn 1.300
_exptl_crystal_description irregular
_exptl_crystal_F_000 556
_exptl_crystal_size_max 0.1698
_exptl_crystal_size_mid 0.0887
_exptl_crystal_size_min 0.0821
_refine_diff_density_max 0.263
_refine_diff_density_min -0.293
_refine_diff_density_rms 0.040
_refine_ls_extinction_method none
_refine_ls_goodness_of_fit_ref 1.030
_refine_ls_hydrogen_treatment mixed
_refine_ls_matrix_type full
_refine_ls_number_parameters 419
_refine_ls_number_reflns 5001
_refine_ls_number_restraints 0
_refine_ls_restrained_S_all 1.030
_refine_ls_R_factor_all 0.0265
_refine_ls_R_factor_gt 0.0260
_refine_ls_shift/su_max 0.001
_refine_ls_shift/su_mean 0.000
_refine_ls_structure_factor_coef Fsqd
_refine_ls_weighting_details
;
 w=1/[\s^2^(Fo^2^)+(0.0315P)^2^+0.7090P]
 where P=(Fo^2^+2Fc^2^)/3
;
_refine_ls_weighting_scheme calc
_refine_ls_wR_factor_gt 0.0666
_refine_ls_wR_factor_ref 0.0669
_reflns_Friedel_coverage 0.000
_reflns_number_gt 4905
_reflns_number_total 5001
_reflns_threshold_expression 'I > 2\s(I)'
_cod_data_source_file om5b00065_si_002.cif
_cod_data_source_block ba_jb9
_cod_depositor_comments 'Adding full bibliography for 1518840--1518841.cif.'
_cod_original_cell_volume 1335.09(5)
_cod_database_code 1518840
_audit_block_refno 1757
_audit_block_usercomment 'jb118, irregular, red'
_olex2_refinement_description
;
1. Fixed Uiso
 At 1.2 times of:
  All C(H) groups, All C(H,H) groups
 At 1.5 times of:
  All C(H,H,H) groups
2.a Idealised Me refined as rotating group with stretchable bonds:
 C28(H28A,H28B,H28C), C29(H29A,H29B,H29C)
;
_shelx_estimated_absorpt_t_max 0.723
_shelx_estimated_absorpt_t_min 0.723
_cell_oxdiff_length_a 8.48075(19)
_cell_oxdiff_length_b 12.3163(2)
_cell_oxdiff_length_c 13.7435(3)
_cell_oxdiff_angle_alpha 81.9190(17)
_cell_oxdiff_angle_beta 81.3926(18)
_cell_oxdiff_angle_gamma 70.9432(19)
_cell_oxdiff_volume 1335.09(5)
_cell_oxdiff_measurement_reflns_used 35299
_reflns_odcompleteness_completeness 98.36
_reflns_odcompleteness_theta 66.97
_reflns_odcompleteness_iscentric 1

loop_
_symmetry_equiv_pos_as_xyz
'x, y, z'
'-x, -y, -z'

loop_
_atom_site_label
_atom_site_type_symbol
_atom_site_fract_x
_atom_site_fract_y
_atom_site_fract_z
_atom_site_U_iso_or_equiv
_atom_site_adp_type
_atom_site_occupancy
_atom_site_site_symmetry_order
_atom_site_calc_flag
_atom_site_refinement_flags_posn
_atom_site_refinement_flags_adp
Ti Ti 0.23561(3) 0.75911(2) 0.26519(2) 0.01272(7) Uani 1 1 d . .
P P 0.51608(4) 0.59883(3) 0.21322(3) 0.01813(9) Uani 1 1 d . .
N1 N 0.35525(14) 0.86798(9) 0.20490(9) 0.0175(2) Uani 1 1 d . .
N2 N 0.15504(13) 0.66394(9) 0.18298(8) 0.0161(2) Uani 1 1 d . .
N3 N 0.31065(14) 0.71332(10) 0.39931(8) 0.0199(2) Uani 1 1 d . .
N4 N 0.00775(13) 0.84571(10) 0.30742(9) 0.0175(2) Uani 1 1 d . .
C1 C 0.59893(19) 0.64229(14) 0.08836(12) 0.0268(3) Uani 1 1 d . .
H1A H 0.709(2) 0.5975(16) 0.0751(14) 0.032 Uiso 1 1 d . U
H1B H 0.534(2) 0.6250(16) 0.0432(14) 0.032 Uiso 1 1 d . U
C2 C 0.58046(18) 0.77110(13) 0.07346(11) 0.0248(3) Uani 1 1 d . .
H2A H 0.615(2) 0.7927(15) 0.0037(14) 0.030 Uiso 1 1 d . U
H2B H 0.654(2) 0.7881(15) 0.1139(14) 0.030 Uiso 1 1 d . U
C3 C 0.39854(17) 0.84574(12) 0.10010(11) 0.0206(3) Uani 1 1 d . .
H3A H 0.372(2) 0.9194(15) 0.0577(13) 0.025 Uiso 1 1 d . U
H3B H 0.324(2) 0.8062(15) 0.0836(13) 0.025 Uiso 1 1 d . U
C4 C 0.50373(19) 0.45435(12) 0.20636(13) 0.0260(3) Uani 1 1 d . .
H4A H 0.608(2) 0.4094(16) 0.1687(14) 0.031 Uiso 1 1 d . U
H4B H 0.503(2) 0.4200(16) 0.2743(14) 0.031 Uiso 1 1 d . U
C5 C 0.34594(18) 0.45976(12) 0.16201(12) 0.0238(3) Uani 1 1 d . .
H5A H 0.337(2) 0.3811(16) 0.1674(13) 0.029 Uiso 1 1 d . U
H5B H 0.357(2) 0.4858(15) 0.0914(14) 0.029 Uiso 1 1 d . U
C6 C 0.18591(18) 0.54039(11) 0.21363(11) 0.0188(3) Uani 1 1 d . .
H6A H 0.088(2) 0.5180(14) 0.2049(12) 0.023 Uiso 1 1 d . U
H6B H 0.195(2) 0.5270(14) 0.2843(13) 0.023 Uiso 1 1 d . U
C7 C 0.68496(17) 0.57092(13) 0.29015(12) 0.0245(3) Uani 1 1 d . .
H7A H 0.768(2) 0.4984(16) 0.2786(13) 0.029 Uiso 1 1 d . U
H7B H 0.741(2) 0.6310(16) 0.2694(13) 0.029 Uiso 1 1 d . U
C8 C 0.61281(19) 0.57951(14) 0.39809(12) 0.0274(3) Uani 1 1 d . .
H8A H 0.704(2) 0.5652(16) 0.4380(14) 0.033 Uiso 1 1 d . U
H8B H 0.558(2) 0.5201(16) 0.4199(14) 0.033 Uiso 1 1 d . U
C9 C 0.48570(18) 0.69763(14) 0.41679(12) 0.0243(3) Uani 1 1 d . .
H9A H 0.487(2) 0.7097(15) 0.4840(14) 0.029 Uiso 1 1 d . U
H9B H 0.529(2) 0.7567(15) 0.3738(14) 0.029 Uiso 1 1 d . U
C10 C 0.40823(16) 0.95386(11) 0.23376(11) 0.0212(3) Uani 1 1 d . .
C11 C 0.37346(18) 0.98001(13) 0.33257(13) 0.0260(3) Uani 1 1 d . .
H11 H 0.315(2) 0.9397(16) 0.3805(14) 0.031 Uiso 1 1 d . U
C12 C 0.4202(2) 1.06721(14) 0.36226(15) 0.0352(4) Uani 1 1 d . .
H12 H 0.391(3) 1.0808(18) 0.4286(16) 0.042 Uiso 1 1 d . U
C13 C 0.5036(2) 1.13066(14) 0.29486(17) 0.0416(5) Uani 1 1 d . .
H13 H 0.533(3) 1.1910(19) 0.3145(16) 0.050 Uiso 1 1 d . U
C14 C 0.5419(2) 1.10485(14) 0.19834(16) 0.0393(5) Uani 1 1 d . .
H14 H 0.606(3) 1.1450(19) 0.1500(16) 0.047 Uiso 1 1 d . U
C15 C 0.4968(2) 1.01745(13) 0.16719(14) 0.0290(4) Uani 1 1 d . .
H15 H 0.533(2) 0.9966(16) 0.1017(15) 0.035 Uiso 1 1 d . U
C16 C 0.08016(16) 0.70516(11) 0.09584(10) 0.0166(3) Uani 1 1 d . .
C17 C 0.01721(17) 0.82565(12) 0.07053(11) 0.0189(3) Uani 1 1 d . .
H17 H 0.021(2) 0.8742(15) 0.1151(13) 0.023 Uiso 1 1 d . U
C18 C -0.05180(17) 0.87093(13) -0.01752(11) 0.0215(3) Uani 1 1 d . .
H18 H -0.092(2) 0.9523(16) -0.0315(13) 0.026 Uiso 1 1 d . U
C19 C -0.06319(18) 0.79944(14) -0.08411(11) 0.0235(3) Uani 1 1 d . .
H19 H -0.113(2) 0.8305(15) -0.1421(14) 0.028 Uiso 1 1 d . U
C20 C -0.00625(18) 0.68135(13) -0.05976(11) 0.0231(3) Uani 1 1 d . .
H20 H -0.014(2) 0.6310(15) -0.1038(13) 0.028 Uiso 1 1 d . U
C21 C 0.06261(17) 0.63424(12) 0.02842(11) 0.0204(3) Uani 1 1 d . .
H21 H 0.102(2) 0.5529(15) 0.0404(12) 0.024 Uiso 1 1 d . U
C22 C 0.19795(17) 0.70922(11) 0.48530(10) 0.0180(3) Uani 1 1 d . .
C23 C 0.07355(18) 0.65682(12) 0.48619(11) 0.0209(3) Uani 1 1 d . .
H23 H 0.069(2) 0.6208(15) 0.4298(13) 0.025 Uiso 1 1 d . U
C24 C -0.04456(19) 0.65596(13) 0.56774(11) 0.0248(3) Uani 1 1 d . .
H24 H -0.128(2) 0.6214(16) 0.5658(13) 0.030 Uiso 1 1 d . U
C25 C -0.03991(19) 0.70442(13) 0.65194(11) 0.0267(3) Uani 1 1 d . .
H25 H -0.122(2) 0.7054(15) 0.7089(14) 0.032 Uiso 1 1 d . U
C26 C 0.0837(2) 0.75482(13) 0.65307(11) 0.0268(3) Uani 1 1 d . .
H26 H 0.089(2) 0.7891(16) 0.7113(14) 0.032 Uiso 1 1 d . U
C27 C 0.20002(19) 0.75810(12) 0.57093(11) 0.0232(3) Uani 1 1 d . .
H27 H 0.282(2) 0.7961(15) 0.5717(13) 0.028 Uiso 1 1 d . U
C28 C -0.03132(19) 0.95248(14) 0.35258(15) 0.0345(4) Uani 1 1 d . .
H28A H -0.0611(16) 0.9388(3) 0.4237(9) 0.052 Uiso 1 1 calc R U
H28B H -0.1257(15) 1.0107(8) 0.3235(8) 0.052 Uiso 1 1 calc R U
H28C H 0.0665(13) 0.9798(7) 0.3409(8) 0.052 Uiso 1 1 calc R U
C29 C -0.14484(17) 0.81503(13) 0.31144(11) 0.0231(3) Uani 1 1 d . .
H29A H -0.1194(4) 0.7438(9) 0.2798(8) 0.035 Uiso 1 1 calc R U
H29B H -0.2279(10) 0.8775(8) 0.2766(8) 0.035 Uiso 1 1 calc R U
H29C H -0.1901(9) 0.8031(9) 0.3806(7) 0.035 Uiso 1 1 calc R U

loop_
_atom_site_aniso_label
_atom_site_aniso_U_11
_atom_site_aniso_U_22
_atom_site_aniso_U_33
_atom_site_aniso_U_23
_atom_site_aniso_U_13
_atom_site_aniso_U_12
Ti 0.01102(12) 0.01190(12) 0.01426(12) 0.00020(9) -0.00118(8) -0.00296(9)
P 0.01378(16) 0.01458(16) 0.02365(19) -0.00197(13) -0.00125(13) -0.00152(12)
N1 0.0147(5) 0.0148(5) 0.0218(6) 0.0016(4) -0.0024(4) -0.0044(4)
N2 0.0159(5) 0.0130(5) 0.0184(6) -0.0002(4) -0.0028(4) -0.0034(4)
N3 0.0145(5) 0.0272(6) 0.0163(6) -0.0002(5) -0.0016(4) -0.0052(5)
N4 0.0132(5) 0.0173(5) 0.0211(6) -0.0026(5) -0.0027(4) -0.0030(4)
C1 0.0195(7) 0.0297(8) 0.0266(8) -0.0075(6) 0.0061(6) -0.0034(6)
C2 0.0193(7) 0.0316(8) 0.0213(7) 0.0022(6) 0.0030(6) -0.0091(6)
C3 0.0176(7) 0.0222(7) 0.0216(7) 0.0044(6) -0.0032(5) -0.0081(6)
C4 0.0226(7) 0.0148(7) 0.0382(9) -0.0045(6) -0.0065(7) -0.0003(6)
C5 0.0245(7) 0.0152(7) 0.0313(8) -0.0051(6) -0.0043(6) -0.0041(6)
C6 0.0211(7) 0.0152(6) 0.0204(7) 0.0006(5) -0.0020(5) -0.0070(5)
C7 0.0138(6) 0.0191(7) 0.0376(9) -0.0034(6) -0.0049(6) -0.0001(6)
C8 0.0202(7) 0.0269(8) 0.0318(8) 0.0083(7) -0.0114(6) -0.0037(6)
C9 0.0163(7) 0.0346(8) 0.0216(7) -0.0040(6) -0.0049(6) -0.0058(6)
C10 0.0137(6) 0.0139(6) 0.0348(8) 0.0035(6) -0.0093(6) -0.0021(5)
C11 0.0176(7) 0.0193(7) 0.0395(9) -0.0042(6) -0.0077(6) -0.0012(6)
C12 0.0263(8) 0.0252(8) 0.0539(11) -0.0117(8) -0.0176(8) 0.0014(6)
C13 0.0357(9) 0.0178(7) 0.0778(15) 0.0013(8) -0.0335(10) -0.0077(7)
C14 0.0341(9) 0.0253(8) 0.0647(13) 0.0180(8) -0.0275(9) -0.0170(7)
C15 0.0250(8) 0.0231(7) 0.0406(9) 0.0121(7) -0.0151(7) -0.0112(6)
C16 0.0126(6) 0.0199(7) 0.0174(7) -0.0015(5) 0.0003(5) -0.0062(5)
C17 0.0176(6) 0.0189(7) 0.0211(7) -0.0006(6) -0.0036(5) -0.0068(5)
C18 0.0169(6) 0.0222(7) 0.0236(7) 0.0036(6) -0.0030(5) -0.0059(6)
C19 0.0187(7) 0.0345(8) 0.0165(7) 0.0018(6) -0.0031(5) -0.0084(6)
C20 0.0200(7) 0.0315(8) 0.0194(7) -0.0071(6) -0.0007(6) -0.0090(6)
C21 0.0183(7) 0.0205(7) 0.0223(7) -0.0033(6) -0.0005(5) -0.0063(5)
C22 0.0177(6) 0.0147(6) 0.0168(7) 0.0029(5) -0.0021(5) -0.0002(5)
C23 0.0220(7) 0.0193(7) 0.0193(7) 0.0011(6) -0.0033(6) -0.0045(5)
C24 0.0218(7) 0.0220(7) 0.0267(8) 0.0050(6) -0.0007(6) -0.0056(6)
C25 0.0269(8) 0.0231(7) 0.0207(7) 0.0042(6) 0.0049(6) -0.0010(6)
C26 0.0338(8) 0.0221(7) 0.0197(7) -0.0031(6) 0.0004(6) -0.0034(6)
C27 0.0267(7) 0.0199(7) 0.0219(7) -0.0014(6) -0.0018(6) -0.0067(6)
C28 0.0182(7) 0.0293(8) 0.0565(11) -0.0224(8) -0.0033(7) -0.0010(6)
C29 0.0131(6) 0.0255(7) 0.0300(8) -0.0039(6) -0.0001(6) -0.0055(5)

loop_
_atom_type_symbol
_atom_type_description
_atom_type_scat_dispersion_real
_atom_type_scat_dispersion_imag
_atom_type_scat_source
C C 0.0181 0.0091 'International Tables Vol C Tables 4.2.6.8 and 6.1.1.4'
H H 0.0000 0.0000 'International Tables Vol C Tables 4.2.6.8 and 6.1.1.4'
N N 0.0311 0.0180 'International Tables Vol C Tables 4.2.6.8 and 6.1.1.4'
P P 0.2955 0.4335 'International Tables Vol C Tables 4.2.6.8 and 6.1.1.4'
Ti Ti 0.2191 1.8069 'International Tables Vol C Tables 4.2.6.8 and 6.1.1.4'

loop_
_exptl_crystal_face_index_h
_exptl_crystal_face_index_k
_exptl_crystal_face_index_l
_exptl_crystal_face_perp_dist
_exptl_oxdiff_crystal_face_indexfrac_h
_exptl_oxdiff_crystal_face_indexfrac_k
_exptl_oxdiff_crystal_face_indexfrac_l
_exptl_oxdiff_crystal_face_x
_exptl_oxdiff_crystal_face_y
_exptl_oxdiff_crystal_face_z
-5 -5 0 0.0410 -5.0038 -4.9939 -0.0005 0.9819 0.1039 -0.0356
-5 -2 -2 0.0488 -5.0007 -1.9920 -2.0009 0.8435 -0.3536 -0.0129
-1 -5 -7 0.0431 -1.0038 -5.0016 -7.0019 0.2231 -0.0081 -0.9206
-2 2 7 0.0453 -1.9984 2.0052 7.0016 0.3661 0.0705 0.8992
1 -5 4 0.0777 0.9947 -5.0049 4.0009 0.0805 0.8943 -0.0382
5 5 0 0.0410 5.0038 4.9939 0.0005 -0.9819 -0.1039 0.0356
-1 5 -4 0.0777 -0.9947 5.0049 -4.0009 -0.0805 -0.8943 0.0382
0 4 8 0.0444 0.0030 4.0028 8.0021 -0.0103 0.0950 1.0048
-3 -7 2 0.0424 -3.0062 -6.9988 2.0000 0.7628 0.6283 -0.1125
-2 6 0 0.0704 -1.9940 6.0075 0.0001 0.1107 -0.8260 0.5335
2 -6 -1 0.0832 1.9941 -6.0076 -1.0003 -0.1271 0.7599 -0.6248
0 -4 -8 0.0444 -0.0030 -4.0028 -8.0021 0.0103 -0.0950 -1.0048

loop_
_geom_angle_atom_site_label_1
_geom_angle_atom_site_label_2
_geom_angle_atom_site_label_3
_geom_angle
N1 Ti P 85.12(3)
N1 Ti N2 122.69(5)
N1 Ti N3 103.86(5)
N2 Ti P 77.96(3)
N3 Ti P 83.44(4)
N3 Ti N2 127.38(5)
N4 Ti P 165.95(4)
N4 Ti N1 108.43(5)
N4 Ti N2 91.18(5)
N4 Ti N3 96.48(5)
C1 P Ti 108.69(5)
C1 P C4 104.71(8)
C4 P Ti 117.21(5)
C7 P Ti 116.12(5)
C7 P C1 105.92(7)
C7 P C4 103.07(7)
C3 N1 Ti 105.36(8)
C10 N1 Ti 138.33(10)
C10 N1 C3 116.30(11)
C6 N2 Ti 118.73(8)
C16 N2 Ti 125.53(8)
C16 N2 C6 115.65(11)
C9 N3 Ti 121.62(9)
C22 N3 Ti 122.53(9)
C22 N3 C9 115.29(11)
C28 N4 Ti 121.28(9)
C28 N4 C29 109.21(11)
C29 N4 Ti 129.18(9)
P C1 H1A 109.8(11)
P C1 H1B 106.3(11)
H1A C1 H1B 107.4(16)
C2 C1 P 111.98(11)
C2 C1 H1A 111.6(11)
C2 C1 H1B 109.6(11)
C1 C2 H2A 109.4(11)
C1 C2 H2B 110.2(10)
C1 C2 C3 111.81(12)
H2A C2 H2B 107.8(15)
C3 C2 H2A 108.3(10)
C3 C2 H2B 109.1(11)
N1 C3 C2 114.68(11)
N1 C3 H3A 109.8(10)
N1 C3 H3B 108.4(10)
C2 C3 H3A 110.7(10)
C2 C3 H3B 107.9(10)
H3A C3 H3B 104.7(14)
P C4 H4A 108.5(10)
P C4 H4B 104.4(11)
H4A C4 H4B 107.8(15)
C5 C4 P 111.65(10)
C5 C4 H4A 112.5(10)
C5 C4 H4B 111.6(11)
C4 C5 H5A 108.8(10)
C4 C5 H5B 109.4(10)
C4 C5 C6 112.24(13)
H5A C5 H5B 106.8(14)
C6 C5 H5A 109.7(10)
C6 C5 H5B 109.7(10)
N2 C6 C5 115.17(11)
N2 C6 H6A 110.0(10)
N2 C6 H6B 108.5(10)
C5 C6 H6A 109.8(10)
C5 C6 H6B 107.4(10)
H6A C6 H6B 105.5(13)
P C7 H7A 110.4(11)
P C7 H7B 107.8(10)
H7A C7 H7B 106.7(15)
C8 C7 P 109.81(10)
C8 C7 H7A 113.3(11)
C8 C7 H7B 108.7(10)
C7 C8 H8A 108.8(11)
C7 C8 H8B 109.7(11)
C7 C8 C9 113.03(12)
H8A C8 H8B 107.8(15)
C9 C8 H8A 108.6(11)
C9 C8 H8B 108.8(11)
N3 C9 C8 115.71(13)
N3 C9 H9A 109.3(11)
N3 C9 H9B 110.1(10)
C8 C9 H9A 107.4(11)
C8 C9 H9B 106.9(10)
H9A C9 H9B 107.0(14)
N1 C10 C11 120.07(13)
N1 C10 C15 122.72(15)
C11 C10 C15 117.21(14)
C10 C11 H11 120.8(11)
C12 C11 C10 121.08(16)
C12 C11 H11 118.1(11)
C11 C12 H12 116.4(13)
C11 C12 C13 120.69(18)
C13 C12 H12 122.9(13)
C12 C13 H13 120.8(14)
C14 C13 C12 119.13(16)
C14 C13 H13 120.1(14)
C13 C14 H14 121.1(13)
C13 C14 C15 121.07(17)
C15 C14 H14 117.7(13)
C10 C15 H15 119.4(12)
C14 C15 C10 120.78(18)
C14 C15 H15 119.7(12)
N2 C16 C17 119.38(12)
N2 C16 C21 124.41(12)
C21 C16 C17 116.21(12)
C16 C17 H17 118.1(10)
C18 C17 C16 121.56(14)
C18 C17 H17 120.4(10)
C17 C18 H18 118.5(10)
C17 C18 C19 121.20(13)
C19 C18 H18 120.3(10)
C18 C19 H19 120.7(11)
C20 C19 C18 118.24(13)
C20 C19 H19 121.0(11)
C19 C20 H20 119.7(11)
C19 C20 C21 121.43(14)
C21 C20 H20 118.9(11)
C16 C21 H21 120.9(10)
C20 C21 C16 121.31(13)
C20 C21 H21 117.7(10)
C23 C22 N3 119.63(13)
C27 C22 N3 123.23(13)
C27 C22 C23 117.12(13)
C22 C23 H23 120.1(10)
C24 C23 C22 121.28(14)
C24 C23 H23 118.6(10)
C23 C24 H24 119.4(11)
C25 C24 C23 120.68(14)
C25 C24 H24 119.9(11)
C24 C25 H25 121.6(11)
C26 C25 C24 118.86(14)
C26 C25 H25 119.6(11)
C25 C26 H26 120.0(11)
C25 C26 C27 120.72(15)
C27 C26 H26 119.3(11)
C22 C27 H27 118.8(11)
C26 C27 C22 121.32(14)
C26 C27 H27 119.8(11)
N4 C28 H28A 109.5
N4 C28 H28B 109.5
N4 C28 H28C 109.5
H28A C28 H28B 109.5
H28A C28 H28C 109.5
H28B C28 H28C 109.5
N4 C29 H29A 109.5
N4 C29 H29B 109.5
N4 C29 H29C 109.5
H29A C29 H29B 109.5
H29A C29 H29C 109.5
H29B C29 H29C 109.5

loop_
_geom_bond_atom_site_label_1
_geom_bond_atom_site_label_2
_geom_bond_distance
Ti P 2.6242(4)
Ti N1 1.9592(11)
Ti N2 2.0601(11)
Ti N3 1.9862(12)
Ti N4 1.9239(11)
P C1 1.8306(16)
P C4 1.8325(15)
P C7 1.8213(15)
N1 C3 1.4736(19)
N1 C10 1.3999(18)
N2 C6 1.4677(16)
N2 C16 1.3934(17)
N3 C9 1.4851(17)
N3 C22 1.4105(17)
N4 C28 1.4518(19)
N4 C29 1.4535(17)
C1 H1A 0.92(2)
C1 H1B 0.974(19)
C1 C2 1.529(2)
C2 H2A 0.985(19)
C2 H2B 0.981(19)
C2 C3 1.536(2)
C3 H3A 0.986(17)
C3 H3B 0.982(17)
C4 H4A 0.992(19)
C4 H4B 0.970(19)
C4 C5 1.530(2)
C5 H5A 0.987(18)
C5 H5B 0.979(18)
C5 C6 1.537(2)
C6 H6A 0.984(17)
C6 H6B 0.973(17)
C7 H7A 0.957(19)
C7 H7B 0.989(18)
C7 C8 1.522(2)
C8 H8A 0.971(19)
C8 H8B 0.978(19)
C8 C9 1.531(2)
C9 H9A 0.959(19)
C9 H9B 1.000(18)
C10 C11 1.406(2)
C10 C15 1.411(2)
C11 H11 0.946(19)
C11 C12 1.388(2)
C12 H12 0.93(2)
C12 C13 1.389(3)
C13 H13 0.94(2)
C13 C14 1.374(3)
C14 H14 0.98(2)
C14 C15 1.391(2)
C15 H15 0.95(2)
C16 C17 1.4146(19)
C16 C21 1.413(2)
C17 H17 0.925(18)
C17 C18 1.3882(19)
C18 H18 0.948(18)
C18 C19 1.389(2)
C19 H19 0.932(18)
C19 C20 1.383(2)
C20 H20 0.949(18)
C20 C21 1.393(2)
C21 H21 0.945(18)
C22 C23 1.403(2)
C22 C27 1.400(2)
C23 H23 0.958(18)
C23 C24 1.388(2)
C24 H24 0.944(19)
C24 C25 1.386(2)
C25 H25 0.967(19)
C25 C26 1.384(2)
C26 H26 0.969(19)
C26 C27 1.389(2)
C27 H27 0.956(18)
C28 H28A 0.977(11)
C28 H28B 0.977(11)
C28 H28C 0.977(11)
C29 H29A 0.980(10)
C29 H29B 0.980(10)
C29 H29C 0.980(10)

loop_
_geom_torsion_atom_site_label_1
_geom_torsion_atom_site_label_2
_geom_torsion_atom_site_label_3
_geom_torsion_atom_site_label_4
_geom_torsion
Ti P C1 C2 40.90(12)
Ti P C4 C5 39.70(14)
Ti P C7 C8 37.63(12)
Ti N1 C3 C2 -100.17(11)
Ti N1 C10 C11 -0.6(2)
Ti N1 C10 C15 179.50(11)
Ti N2 C6 C5 -94.82(13)
Ti N2 C16 C17 -15.47(17)
Ti N2 C16 C21 164.05(10)
Ti N3 C9 C8 -84.02(15)
Ti N3 C22 C23 45.81(16)
Ti N3 C22 C27 -132.42(12)
P C1 C2 C3 -53.80(16)
P C4 C5 C6 -51.35(16)
P C7 C8 C9 -58.75(15)
N1 C10 C11 C12 -178.02(13)
N1 C10 C15 C14 177.73(13)
N2 C16 C17 C18 177.14(12)
N2 C16 C21 C20 -176.80(13)
N3 C22 C23 C24 -176.90(12)
N3 C22 C27 C26 178.21(13)
C1 P C4 C5 -80.80(13)
C1 P C7 C8 158.37(11)
C1 C2 C3 N1 88.01(16)
C3 N1 C10 C11 -179.48(12)
C3 N1 C10 C15 0.63(18)
C4 P C1 C2 166.90(11)
C4 P C7 C8 -91.92(12)
C4 C5 C6 N2 79.29(16)
C6 N2 C16 C17 168.18(12)
C6 N2 C16 C21 -12.31(18)
C7 P C1 C2 -84.55(12)
C7 P C4 C5 168.58(12)
C7 C8 C9 N3 84.74(16)
C9 N3 C22 C23 -142.68(13)
C9 N3 C22 C27 39.09(18)
C10 N1 C3 C2 79.05(15)
C10 C11 C12 C13 -0.3(2)
C11 C10 C15 C14 -2.2(2)
C11 C12 C13 C14 -1.0(2)
C12 C13 C14 C15 0.7(2)
C13 C14 C15 C10 0.9(2)
C15 C10 C11 C12 1.9(2)
C16 N2 C6 C5 81.80(15)
C16 C17 C18 C19 0.6(2)
C17 C16 C21 C20 2.7(2)
C17 C18 C19 C20 1.0(2)
C18 C19 C20 C21 -0.7(2)
C19 C20 C21 C16 -1.2(2)
C21 C16 C17 C18 -2.41(19)
C22 N3 C9 C8 104.38(15)
C22 C23 C24 C25 -1.8(2)
C23 C22 C27 C26 -0.1(2)
C23 C24 C25 C26 0.6(2)
C24 C25 C26 C27 0.7(2)
C25 C26 C27 C22 -1.0(2)
C27 C22 C23 C24 1.4(2)
